data_9001031
loop_
_publ_author_name
'FitzGerald, J. D.'
'Parise, J. B.'
'Mackinnon, I. D. R.'

_publ_section_title
;
 Average structure of an An48 plagioclase from the Hogarth Ranges
;
_journal_name_full 'American Mineralogist'
_journal_page_first 1399
_journal_page_last 1408
_journal_volume 71
_journal_year 1986
_chemical_compound_source 'Hogarth Ranges, northern New South Wales, Australia'
_chemical_formula_sum 'Al0.735 Ca0.24 Na0.26 O4 Si1.265'
_chemical_name_mineral Albite
_space_group_IT_number 2
_space_group_name_Hall '-C 1'
_space_group_name_H-M_alt 'C -1'
_symmetry_space_group_name_Hall '-C 1'
_symmetry_space_group_name_H-M 'C -1'
_cell_angle_alpha 93.44
_cell_angle_beta 116.21
_cell_angle_gamma 90.23
_cell_formula_units_Z 8
_cell_length_a 8.179
_cell_length_b 12.880
_cell_length_c 7.112
_cell_volume 670.583
_database_code_amcsd 0019661
_diffrn_radiation_probe x-ray
_exptl_crystal_density_diffrn 2.673
_cod_original_sg_symbol_Hall '-P 1 (1/2*x+1/2*y,1/2*x-1/2*y,-z)'
_cod_original_formula_sum 'Ca.24 Na.26 (Al.735 Si1.265) O4'
_cod_database_code 9001031

loop_
_symmetry_equiv_pos_as_xyz
x,y,z
1/2+x,1/2+y,z
-x,-y,-z
1/2-x,1/2-y,-z

loop_
_atom_site_aniso_label
_atom_site_aniso_U_11
_atom_site_aniso_U_22
_atom_site_aniso_U_33
_atom_site_aniso_U_12
_atom_site_aniso_U_13
_atom_site_aniso_U_23
CaM* 0.01136 0.05253 0.02219 -0.00835 0.00821 -0.01620
NaM* 0.01136 0.05253 0.02219 -0.00835 0.00821 -0.01620
CaM** 0.01218 0.03438 0.02408 0.00621 0.00166 -0.01106
NaM** 0.01218 0.03438 0.02408 0.00621 0.00166 -0.01106
AlT1o 0.01079 0.01288 0.00854 -0.00220 0.00393 0.00124
SiT1o 0.01079 0.01288 0.00854 -0.00220 0.00393 0.00124
AlT1m 0.01109 0.01388 0.00805 0.00368 0.00402 0.00112
SiT1m 0.01109 0.01388 0.00805 0.00368 0.00402 0.00112
AlT2o 0.00962 0.00979 0.01121 0.00048 0.00348 0.00062
SiT2o 0.00962 0.00979 0.01121 0.00048 0.00348 0.00062
AlT2m 0.00956 0.00987 0.01084 0.00076 0.00369 0.00207
SiT2m 0.00956 0.00987 0.01084 0.00076 0.00369 0.00207
OA1 0.03030 0.02593 0.01476 0.00353 0.01329 0.00431
OA2 0.01365 0.01330 0.01790 0.00000 0.00490 0.00286
OBo 0.02120 0.01849 0.02786 -0.00215 0.01433 -0.00008
OBm 0.02150 0.02493 0.03701 0.00272 0.01686 -0.00302
OCo 0.01896 0.02041 0.02170 -0.00344 0.00875 0.00149
OCm 0.01956 0.02125 0.01739 0.00687 0.00350 -0.00091
ODo 0.01877 0.02024 0.01488 0.00138 0.00180 0.00282
ODm 0.01856 0.02334 0.01946 0.00148 -0.00088 -0.00253

loop_
_atom_site_label
_atom_site_fract_x
_atom_site_fract_y
_atom_site_fract_z
_atom_site_occupancy
_atom_site_type_symbol
_atom_site_attached_hydrogens
CaM* 0.26775 -0.01756 0.16714 0.15000 Ca 0
NaM* 0.26775 -0.01756 0.16714 0.29000 Na 0
CaM** 0.27167 0.02751 0.10131 0.33000 Ca 0
NaM** 0.27167 0.02751 0.10131 0.23000 Na 0
AlT1o 0.00676 0.16413 0.21481 0.51000 Al 0
SiT1o 0.00676 0.16413 0.21481 0.49000 Si 0
AlT1m 0.00323 0.81648 0.23087 0.32000 Al 0
SiT1m 0.00323 0.81648 0.23087 0.68000 Si 0
AlT2o 0.68625 0.10900 0.31833 0.32000 Al 0
SiT2o 0.68625 0.10900 0.31833 0.68000 Si 0
AlT2m 0.68191 0.87882 0.35629 0.32000 Al 0
SiT2m 0.68191 0.87882 0.35629 0.68000 Si 0
OA1 0.00424 0.13009 0.98124 1.00000 O 0
OA2 0.58250 0.99185 0.27843 1.00000 O 0
OBo 0.81416 0.10547 0.19152 1.00000 O 0
OBm 0.81622 0.85266 0.24473 1.00000 O 0
OCo 0.01478 0.29124 0.27976 1.00000 O 0
OCm 0.01469 0.68743 0.21517 1.00000 O 0
ODo 0.19740 0.10866 0.38381 1.00000 O 0
ODm 0.18965 0.86665 0.42927 1.00000 O 0

loop_
_cod_changelog_entry_id
_cod_changelog_entry_author
_cod_changelog_entry_date
_cod_changelog_entry_text
1
;cod-tools version 3.8.0
Id: cif_guess_AMCSD_atom_types 9581 2023-05-17 12:35:41Z saulius
;
2023-05-23T09:16:23+03:00
;Derived atom types and hydrogen counts
from atom names that follow the AMCSD naming convention
(Wat == water, O-H == hydroxyl).
;
2
;cod-tools version 3.10.1
Id: cif_fix_AMCSD_aniso_labels 10200 2024-08-01 14:09:44Z saulius
;
2024-08-02T12:19:54+03:00
;Changed the following '_atom_site_aniso_label' values:
'CaM'' -> 'CaM*'
'NaM'' -> 'NaM*'
;

loop_
_cod_related_entry_id
_cod_related_entry_database
_cod_related_entry_code
_cod_related_entry_description
1 AMCSD 0001053 .
2 AMCSD 0019661 .
3 Wikidata Q249452 andesine
4 Wikidata Q182264 albite

loop_
_[local]_alternative_name_id
_[local]_alternative_name_type
_[local]_alternative_name_source
_[local]_alternative_name_source_id
_[local]_alternative_name_value
1 mineral AMCSD 0001053 Andesine
2 mineral AMCSD 0019661 Albite
